data_4085876
loop_
_publ_author_name
'Pfaff, Ulrike'
'Hildebrandt, Alexander'
'Korb, Marcus'
'Schaarschmidt, Dieter'
'Rosenkranz, Marco'
'Popov, Alexey'
'Lang, Heinrich'

_publ_section_title
;
 Five-Membered Heterocycles as Linking Units in Strongly Coupled
 Homobimetallic Group 8 Metal Half-Sandwich Complexes
;
_journal_issue 12
_journal_name_full Organometallics
_journal_page_first 2826
_journal_paper_doi 10.1021/acs.organomet.5b00104
_journal_volume 34
_journal_year 2015
_chemical_formula_moiety 'C20 H25 N Si2'
_chemical_formula_sum 'C20 H25 N Si2'
_chemical_formula_weight 335.59
_chemical_name_systematic
; 
 ? 
;
_space_group_IT_number 2
_symmetry_cell_setting triclinic
_symmetry_space_group_name_Hall '-P 1'
_symmetry_space_group_name_H-M 'P -1'
_atom_sites_solution_hydrogens geom
_atom_sites_solution_primary direct
_atom_sites_solution_secondary difmap
_audit_creation_method SHELXL-97
_cell_angle_alpha 113.929(5)
_cell_angle_beta 101.078(5)
_cell_angle_gamma 104.688(5)
_cell_formula_units_Z 2
_cell_length_a 9.875(5)
_cell_length_b 10.911(5)
_cell_length_c 11.398(5)
_cell_measurement_reflns_used 2208
_cell_measurement_temperature 100(2)
_cell_measurement_theta_max 25.4966
_cell_measurement_theta_min 3.0505
_cell_volume 1023.6(8)
_computing_cell_refinement
;
CrysAlisPro, Agilent Technologies,
Version 1.171.35.19 (release 27-10-2011 CrysAlis171 .NET)
(compiled Oct 27 2011,15:02:11)
;
_computing_data_collection
;
CrysAlisPro, Agilent Technologies,
Version 1.171.35.19 (release 27-10-2011 CrysAlis171 .NET)
(compiled Oct 27 2011,15:02:11)
;
_computing_data_reduction
;
CrysAlisPro, Agilent Technologies,
Version 1.171.35.19 (release 27-10-2011 CrysAlis171 .NET)
(compiled Oct 27 2011,15:02:11)
;
_computing_structure_refinement 'SHELXL-97 (Sheldrick, 1997)'
_computing_structure_solution 'SHELXS-97 (Sheldrick, 1990)'
_diffrn_ambient_temperature 100(2)
_diffrn_measured_fraction_theta_full 0.996
_diffrn_measured_fraction_theta_max 0.996
_diffrn_measurement_device_type 'oxford gemini s'
_diffrn_measurement_method '\w scans'
_diffrn_radiation_monochromator graphite
_diffrn_radiation_source 'fine-focus sealed tube'
_diffrn_radiation_type MoK\a
_diffrn_radiation_wavelength 0.71073
_diffrn_reflns_av_R_equivalents 0.0314
_diffrn_reflns_av_sigmaI/netI 0.0636
_diffrn_reflns_limit_h_max 11
_diffrn_reflns_limit_h_min -11
_diffrn_reflns_limit_k_max 13
_diffrn_reflns_limit_k_min -12
_diffrn_reflns_limit_l_max 13
_diffrn_reflns_limit_l_min -13
_diffrn_reflns_number 7338
_diffrn_reflns_theta_full 25.50
_diffrn_reflns_theta_max 25.50
_diffrn_reflns_theta_min 3.06
_diffrn_standards_decay_% 0
_diffrn_standards_interval_count 50
_diffrn_standards_interval_time 10
_diffrn_standards_number 2
_exptl_absorpt_coefficient_mu 0.173
_exptl_absorpt_correction_T_max 0.9662
_exptl_absorpt_correction_T_min 0.9499
_exptl_absorpt_correction_type multi-scan
_exptl_absorpt_process_details
;
CrysAlisPro, Agilent Technologies,
Version 1.171.35.19 (release 27-10-2011 CrysAlis171 .NET)
(compiled Oct 27 2011,15:02:11)
Empirical absorption correction using spherical harmonics,
 implemented in SCALE3 ABSPACK scaling algorithm.
;
_exptl_crystal_colour colorless
_exptl_crystal_density_diffrn 1.089
_exptl_crystal_density_method 'not measured'
_exptl_crystal_description block
_exptl_crystal_F_000 360
_exptl_crystal_size_max 0.30
_exptl_crystal_size_mid 0.30
_exptl_crystal_size_min 0.20
_refine_diff_density_max 0.241
_refine_diff_density_min -0.283
_refine_diff_density_rms 0.045
_refine_ls_extinction_method none
_refine_ls_goodness_of_fit_ref 0.888
_refine_ls_hydrogen_treatment constr
_refine_ls_matrix_type full
_refine_ls_number_parameters 208
_refine_ls_number_reflns 3786
_refine_ls_number_restraints 0
_refine_ls_restrained_S_all 0.888
_refine_ls_R_factor_all 0.0661
_refine_ls_R_factor_gt 0.0393
_refine_ls_shift/su_max 0.001
_refine_ls_shift/su_mean 0.000
_refine_ls_structure_factor_coef Fsqd
_refine_ls_weighting_details 'calc w=1/[\s^2^(Fo^2^)+(0.0473P)^2^+0.0000P] where P=(Fo^2^+2Fc^2^)/3'
_refine_ls_weighting_scheme calc
_refine_ls_wR_factor_gt 0.0834
_refine_ls_wR_factor_ref 0.0880
_reflns_number_gt 2566
_reflns_number_total 3786
_reflns_threshold_expression >2sigma(I)
_cod_data_source_file om5b00104_si_002.cif
_cod_data_source_block exp_1226
_cod_depositor_comments 'Adding full bibliography for 4085876--4085880.cif.'
_cod_database_code 4085876

loop_
_symmetry_equiv_pos_as_xyz
'x, y, z'
'-x, -y, -z'

loop_
_atom_site_label
_atom_site_type_symbol
_atom_site_fract_x
_atom_site_fract_y
_atom_site_fract_z
_atom_site_U_iso_or_equiv
_atom_site_adp_type
_atom_site_occupancy
_atom_site_symmetry_multiplicity
_atom_site_calc_flag
_atom_site_refinement_flags
C1 C 0.2731(2) 0.58630(19) 1.14472(17) 0.0238(4) Uani 1 1 d .
C2 C 0.1761(2) 0.5211(2) 1.19156(18) 0.0302(5) Uani 1 1 d .
H2 H 0.0795 0.4496 1.1384 0.036 Uiso 1 1 calc R
C3 C 0.2448(2) 0.5785(2) 1.33228(18) 0.0309(5) Uani 1 1 d .
H3 H 0.2028 0.5525 1.3911 0.037 Uiso 1 1 calc R
C4 C 0.3829(2) 0.6787(2) 1.36973(17) 0.0248(4) Uani 1 1 d .
C5 C 0.53027(19) 0.77588(19) 1.24925(16) 0.0215(4) Uani 1 1 d .
C6 C 0.5887(2) 0.9221(2) 1.33986(18) 0.0287(5) Uani 1 1 d .
H6 H 0.5431 0.9617 1.4047 0.034 Uiso 1 1 calc R
C7 C 0.7130(2) 1.0101(2) 1.3357(2) 0.0353(5) Uani 1 1 d .
H7 H 0.7548 1.1102 1.3994 0.042 Uiso 1 1 calc R
C8 C 0.7774(2) 0.9533(2) 1.2390(2) 0.0363(5) Uani 1 1 d .
H8 H 0.8620 1.0145 1.2350 0.044 Uiso 1 1 calc R
C9 C 0.7183(2) 0.8074(2) 1.14839(19) 0.0331(5) Uani 1 1 d .
H9 H 0.7626 0.7685 1.0821 0.040 Uiso 1 1 calc R
C10 C 0.5957(2) 0.7179(2) 1.15328(18) 0.0264(4) Uani 1 1 d .
H10 H 0.5561 0.6174 1.0916 0.032 Uiso 1 1 calc R
C11 C 0.25507(19) 0.56805(19) 1.01061(18) 0.0243(4) Uani 1 1 d .
C12 C 0.23956(19) 0.54937(19) 0.89650(18) 0.0250(4) Uani 1 1 d .
C13 C 0.4232(2) 0.5675(2) 0.7212(2) 0.0418(5) Uani 1 1 d .
H13A H 0.4224 0.5531 0.6304 0.063 Uiso 1 1 calc R
H13B H 0.4684 0.5059 0.7434 0.063 Uiso 1 1 calc R
H13C H 0.4810 0.6688 0.7885 0.063 Uiso 1 1 calc R
C14 C 0.1475(2) 0.6426(2) 0.69071(19) 0.0328(5) Uani 1 1 d .
H14A H 0.1414 0.6290 0.5991 0.049 Uiso 1 1 calc R
H14B H 0.2097 0.7429 0.7581 0.049 Uiso 1 1 calc R
H14C H 0.0476 0.6208 0.6975 0.049 Uiso 1 1 calc R
C15 C 0.1159(2) 0.3273(2) 0.60167(19) 0.0403(6) Uani 1 1 d .
H15A H 0.1095 0.3094 0.5089 0.060 Uiso 1 1 calc R
H15B H 0.0159 0.3051 0.6082 0.060 Uiso 1 1 calc R
H15C H 0.1616 0.2659 0.6234 0.060 Uiso 1 1 calc R
C16 C 0.4974(2) 0.7617(2) 1.49930(18) 0.0259(4) Uani 1 1 d .
C17 C 0.5913(2) 0.8313(2) 1.61074(19) 0.0275(4) Uani 1 1 d .
C18 C 0.6578(2) 1.0144(2) 1.91222(19) 0.0438(6) Uani 1 1 d .
H18A H 0.7373 1.0768 2.0004 0.066 Uiso 1 1 calc R
H18B H 0.5925 0.9320 1.9148 0.066 Uiso 1 1 calc R
H18C H 0.6002 1.0692 1.8931 0.066 Uiso 1 1 calc R
C19 C 0.8448(2) 0.8384(2) 1.8073(2) 0.0389(5) Uani 1 1 d .
H19A H 0.9251 0.8978 1.8952 0.058 Uiso 1 1 calc R
H19B H 0.8869 0.8037 1.7346 0.058 Uiso 1 1 calc R
H19C H 0.7776 0.7558 1.8083 0.058 Uiso 1 1 calc R
C20 C 0.8574(2) 1.1006(2) 1.7633(2) 0.0468(6) Uani 1 1 d .
H20A H 0.9385 1.1662 1.8499 0.070 Uiso 1 1 calc R
H20B H 0.7972 1.1527 1.7424 0.070 Uiso 1 1 calc R
H20C H 0.8988 1.0634 1.6905 0.070 Uiso 1 1 calc R
N1 N 0.40149(16) 0.68476(15) 1.25415(14) 0.0219(3) Uani 1 1 d .
Si1 Si 0.23048(6) 0.51962(6) 0.72372(5) 0.02682(15) Uani 1 1 d .
Si2 Si 0.73997(6) 0.94839(6) 1.77659(5) 0.03072(16) Uani 1 1 d .

loop_
_atom_site_aniso_label
_atom_site_aniso_U_11
_atom_site_aniso_U_22
_atom_site_aniso_U_33
_atom_site_aniso_U_23
_atom_site_aniso_U_13
_atom_site_aniso_U_12
C1 0.0223(10) 0.0258(10) 0.0189(10) 0.0077(8) 0.0045(8) 0.0089(8)
C2 0.0274(11) 0.0327(11) 0.0258(11) 0.0125(9) 0.0066(9) 0.0079(9)
C3 0.0312(12) 0.0379(12) 0.0255(11) 0.0171(9) 0.0134(9) 0.0097(10)
C4 0.0285(11) 0.0282(10) 0.0177(10) 0.0101(8) 0.0086(8) 0.0116(9)
C5 0.0214(10) 0.0245(10) 0.0208(10) 0.0139(8) 0.0048(8) 0.0085(8)
C6 0.0335(12) 0.0272(10) 0.0264(11) 0.0123(9) 0.0107(9) 0.0132(9)
C7 0.0363(13) 0.0270(11) 0.0354(12) 0.0138(9) 0.0064(10) 0.0066(10)
C8 0.0275(11) 0.0387(12) 0.0444(13) 0.0247(11) 0.0112(10) 0.0072(10)
C9 0.0293(11) 0.0402(12) 0.0337(11) 0.0188(10) 0.0146(9) 0.0138(10)
C10 0.0270(11) 0.0270(10) 0.0230(10) 0.0096(8) 0.0062(8) 0.0120(9)
C11 0.0205(10) 0.0232(10) 0.0262(11) 0.0093(8) 0.0057(8) 0.0091(8)
C12 0.0219(10) 0.0238(10) 0.0263(11) 0.0112(9) 0.0050(8) 0.0073(8)
C13 0.0439(14) 0.0505(14) 0.0515(14) 0.0335(12) 0.0259(11) 0.0258(12)
C14 0.0375(12) 0.0405(12) 0.0259(11) 0.0183(9) 0.0124(9) 0.0174(10)
C15 0.0506(14) 0.0395(12) 0.0247(11) 0.0129(10) 0.0037(10) 0.0179(11)
C16 0.0310(11) 0.0272(10) 0.0255(11) 0.0143(9) 0.0137(9) 0.0141(9)
C17 0.0323(11) 0.0271(10) 0.0273(11) 0.0140(9) 0.0131(9) 0.0132(9)
C18 0.0533(15) 0.0435(13) 0.0274(12) 0.0103(10) 0.0071(10) 0.0227(12)
C19 0.0379(13) 0.0396(13) 0.0324(12) 0.0142(10) 0.0022(9) 0.0160(11)
C20 0.0362(13) 0.0357(12) 0.0572(15) 0.0178(11) 0.0075(11) 0.0095(11)
N1 0.0228(8) 0.0232(8) 0.0192(8) 0.0099(7) 0.0069(6) 0.0083(7)
Si1 0.0310(3) 0.0293(3) 0.0225(3) 0.0130(2) 0.0095(2) 0.0130(3)
Si2 0.0311(3) 0.0293(3) 0.0240(3) 0.0081(2) 0.0038(2) 0.0112(3)

loop_
_atom_type_symbol
_atom_type_description
_atom_type_scat_dispersion_real
_atom_type_scat_dispersion_imag
_atom_type_scat_source
C C 0.0033 0.0016 'International Tables Vol C Tables 4.2.6.8 and 6.1.1.4'
H H 0.0000 0.0000 'International Tables Vol C Tables 4.2.6.8 and 6.1.1.4'
N N 0.0061 0.0033 'International Tables Vol C Tables 4.2.6.8 and 6.1.1.4'
Si Si 0.0817 0.0704 'International Tables Vol C Tables 4.2.6.8 and 6.1.1.4'

loop_
_geom_angle_atom_site_label_1
_geom_angle_atom_site_label_2
_geom_angle_atom_site_label_3
_geom_angle
C2 C1 N1 108.29(16)
C2 C1 C11 129.65(17)
N1 C1 C11 122.03(16)
C1 C2 C3 107.84(17)
C1 C2 H2 126.1
C3 C2 H2 126.1
C4 C3 C2 107.95(17)
C4 C3 H3 126.0
C2 C3 H3 126.0
C3 C4 N1 108.03(15)
C3 C4 C16 129.52(17)
N1 C4 C16 122.38(17)
C6 C5 C10 120.27(18)
C6 C5 N1 119.60(16)
C10 C5 N1 120.13(16)
C7 C6 C5 119.74(18)
C7 C6 H6 120.1
C5 C6 H6 120.1
C6 C7 C8 120.22(19)
C6 C7 H7 119.9
C8 C7 H7 119.9
C9 C8 C7 119.81(19)
C9 C8 H8 120.1
C7 C8 H8 120.1
C10 C9 C8 120.49(19)
C10 C9 H9 119.8
C8 C9 H9 119.8
C9 C10 C5 119.45(18)
C9 C10 H10 120.3
C5 C10 H10 120.3
C12 C11 C1 178.47(19)
C11 C12 Si1 175.43(16)
Si1 C13 H13A 109.5
Si1 C13 H13B 109.5
H13A C13 H13B 109.5
Si1 C13 H13C 109.5
H13A C13 H13C 109.5
H13B C13 H13C 109.5
Si1 C14 H14A 109.5
Si1 C14 H14B 109.5
H14A C14 H14B 109.5
Si1 C14 H14C 109.5
H14A C14 H14C 109.5
H14B C14 H14C 109.5
Si1 C15 H15A 109.5
Si1 C15 H15B 109.5
H15A C15 H15B 109.5
Si1 C15 H15C 109.5
H15A C15 H15C 109.5
H15B C15 H15C 109.5
C17 C16 C4 178.1(2)
C16 C17 Si2 175.42(17)
Si2 C18 H18A 109.5
Si2 C18 H18B 109.5
H18A C18 H18B 109.5
Si2 C18 H18C 109.5
H18A C18 H18C 109.5
H18B C18 H18C 109.5
Si2 C19 H19A 109.5
Si2 C19 H19B 109.5
H19A C19 H19B 109.5
Si2 C19 H19C 109.5
H19A C19 H19C 109.5
H19B C19 H19C 109.5
Si2 C20 H20A 109.5
Si2 C20 H20B 109.5
H20A C20 H20B 109.5
Si2 C20 H20C 109.5
H20A C20 H20C 109.5
H20B C20 H20C 109.5
C4 N1 C1 107.89(15)
C4 N1 C5 125.82(14)
C1 N1 C5 126.28(14)
C12 Si1 C13 107.38(9)
C12 Si1 C15 108.26(9)
C13 Si1 C15 111.80(10)
C12 Si1 C14 107.80(8)
C13 Si1 C14 109.67(10)
C15 Si1 C14 111.76(10)
C17 Si2 C20 106.59(10)
C17 Si2 C18 109.72(10)
C20 Si2 C18 110.75(11)
C17 Si2 C19 107.38(9)
C20 Si2 C19 111.91(11)
C18 Si2 C19 110.35(10)

loop_
_geom_bond_atom_site_label_1
_geom_bond_atom_site_label_2
_geom_bond_distance
C1 C2 1.367(3)
C1 N1 1.390(2)
C1 C11 1.428(3)
C2 C3 1.406(3)
C2 H2 0.9500
C3 C4 1.371(3)
C3 H3 0.9500
C4 N1 1.390(2)
C4 C16 1.426(3)
C5 C6 1.383(2)
C5 C10 1.390(2)
C5 N1 1.428(2)
C6 C7 1.376(3)
C6 H6 0.9500
C7 C8 1.385(3)
C7 H7 0.9500
C8 C9 1.379(3)
C8 H8 0.9500
C9 C10 1.376(3)
C9 H9 0.9500
C10 H10 0.9500
C11 C12 1.204(2)
C12 Si1 1.841(2)
C13 Si1 1.851(2)
C13 H13A 0.9800
C13 H13B 0.9800
C13 H13C 0.9800
C14 Si1 1.861(2)
C14 H14A 0.9800
C14 H14B 0.9800
C14 H14C 0.9800
C15 Si1 1.855(2)
C15 H15A 0.9800
C15 H15B 0.9800
C15 H15C 0.9800
C16 C17 1.208(2)
C17 Si2 1.840(2)
C18 Si2 1.855(2)
C18 H18A 0.9800
C18 H18B 0.9800
C18 H18C 0.9800
C19 Si2 1.862(2)
C19 H19A 0.9800
C19 H19B 0.9800
C19 H19C 0.9800
C20 Si2 1.849(2)
C20 H20A 0.9800
C20 H20B 0.9800
C20 H20C 0.9800

loop_
_geom_torsion_atom_site_label_1
_geom_torsion_atom_site_label_2
_geom_torsion_atom_site_label_3
_geom_torsion_atom_site_label_4
_geom_torsion
N1 C1 C2 C3 -0.4(2)
C11 C1 C2 C3 -178.43(18)
C1 C2 C3 C4 0.2(2)
C2 C3 C4 N1 0.1(2)
C2 C3 C4 C16 -176.89(18)
C10 C5 C6 C7 -0.7(3)
N1 C5 C6 C7 179.78(16)
C5 C6 C7 C8 1.6(3)
C6 C7 C8 C9 -1.3(3)
C7 C8 C9 C10 0.1(3)
C8 C9 C10 C5 0.9(3)
C6 C5 C10 C9 -0.6(3)
N1 C5 C10 C9 178.96(15)
C2 C1 C11 C12 -64(7)
N1 C1 C11 C12 118(7)
C1 C11 C12 Si1 -69(8)
C3 C4 C16 C17 -21(6)
N1 C4 C16 C17 162(6)
C4 C16 C17 Si2 -132(5)
C3 C4 N1 C1 -0.3(2)
C16 C4 N1 C1 176.92(16)
C3 C4 N1 C5 179.93(16)
C16 C4 N1 C5 -2.8(3)
C2 C1 N1 C4 0.4(2)
C11 C1 N1 C4 178.65(16)
C2 C1 N1 C5 -179.80(16)
C11 C1 N1 C5 -1.6(3)
C6 C5 N1 C4 -50.9(2)
C10 C5 N1 C4 129.58(19)
C6 C5 N1 C1 129.37(19)
C10 C5 N1 C1 -50.1(2)
C11 C12 Si1 C13 -22(2)
C11 C12 Si1 C15 99(2)
C11 C12 Si1 C14 -140(2)
C16 C17 Si2 C20 -7(2)
C16 C17 Si2 C18 113(2)
C16 C17 Si2 C19 -127(2)
